data_4342060
loop_
_publ_author_name
'Li, Ming'
'Yao, Yi'
'Ding, Jie'
'Liu, Lu'
'Qin, Jianhua'
'Zhao, Yaopeng'
'Hou, Hongwei'
'Fan, Yaoting'

_publ_section_title
;
 Spectroscopic and Crystallographic Investigations of Novel BODIPY-Derived
 Metal-Organic Frameworks.
;
_journal_issue 4
_journal_name_full 'Inorganic chemistry'
_journal_page_first 1346
_journal_page_last 1353
_journal_paper_doi 10.1021/ic502219y
_journal_volume 54
_journal_year 2015
_chemical_formula_moiety 'C55 H48 B2 Cd2 F4 N6 O8, C2 H6 O, 2(O)'
_chemical_formula_sum 'C57 H58 B2 Cd2 F4 N6 O11'
_chemical_formula_weight 1325.51
_chemical_name_systematic
; 
 ? 
;
_space_group_IT_number 14
_symmetry_cell_setting monoclinic
_symmetry_space_group_name_Hall '-P 2ybc'
_symmetry_space_group_name_H-M 'P 1 21/c 1'
_atom_sites_solution_hydrogens geom
_atom_sites_solution_primary direct
_atom_sites_solution_secondary difmap
_audit_creation_method SHELXL-97
_cell_angle_alpha 90.00
_cell_angle_beta 121.7230(10)
_cell_angle_gamma 90.00
_cell_formula_units_Z 4
_cell_length_a 14.15220(10)
_cell_length_b 21.2273(2)
_cell_length_c 22.7075(3)
_cell_measurement_temperature 100(2)
_cell_volume 5802.48(12)
_computing_cell_refinement 'Bruker FRAMBO'
_computing_data_collection 'Bruker FRAMBO'
_computing_data_reduction 'Bruker SAINT'
_computing_molecular_graphics 'Bruker SHELXTL'
_computing_publication_material 'Bruker SHELXTL'
_computing_structure_refinement 'SHELXL-97 (Sheldrick, 1997)'
_computing_structure_solution 'SHELXS-97 (Sheldrick, 1990)'
_diffrn_ambient_temperature 100(2)
_diffrn_measured_fraction_theta_full 0.985
_diffrn_measured_fraction_theta_max 0.985
_diffrn_measurement_device_type 'multiwire proportional'
_diffrn_measurement_method 'phi and omega scans'
_diffrn_radiation_monochromator graphite
_diffrn_radiation_source 'fine-focus sealed tube'
_diffrn_radiation_type CuK\a
_diffrn_radiation_wavelength 1.54178
_diffrn_reflns_av_R_equivalents 0.0322
_diffrn_reflns_av_sigmaI/netI 0.0363
_diffrn_reflns_limit_h_max 17
_diffrn_reflns_limit_h_min -17
_diffrn_reflns_limit_k_max 26
_diffrn_reflns_limit_k_min -24
_diffrn_reflns_limit_l_max 24
_diffrn_reflns_limit_l_min -28
_diffrn_reflns_number 27821
_diffrn_reflns_theta_full 76.60
_diffrn_reflns_theta_max 76.60
_diffrn_reflns_theta_min 3.67
_exptl_absorpt_coefficient_mu 6.523
_exptl_absorpt_correction_T_max 0.3279
_exptl_absorpt_correction_T_min 0.2152
_exptl_absorpt_correction_type multi-scan
_exptl_crystal_colour dark-red
_exptl_crystal_density_diffrn 1.517
_exptl_crystal_density_method 'not measured'
_exptl_crystal_description petal-shape
_exptl_crystal_F_000 2688
_exptl_crystal_size_max 0.34
_exptl_crystal_size_mid 0.24
_exptl_crystal_size_min 0.22
_platon_squeeze_details ' ?'
_refine_diff_density_max 4.323
_refine_diff_density_min -1.409
_refine_diff_density_rms 0.174
_refine_ls_extinction_method none
_refine_ls_goodness_of_fit_ref 1.043
_refine_ls_hydrogen_treatment mixed
_refine_ls_matrix_type full
_refine_ls_number_parameters 736
_refine_ls_number_reflns 12020
_refine_ls_number_restraints 235
_refine_ls_restrained_S_all 1.065
_refine_ls_R_factor_all 0.0705
_refine_ls_R_factor_gt 0.0629
_refine_ls_shift/su_max 0.001
_refine_ls_shift/su_mean 0.000
_refine_ls_structure_factor_coef Fsqd
_refine_ls_weighting_details 'calc w=1/[\s^2^(Fo^2^)+(0.1149P)^2^+30.6973P] where P=(Fo^2^+2Fc^2^)/3'
_refine_ls_weighting_scheme calc
_refine_ls_wR_factor_gt 0.1820
_refine_ls_wR_factor_ref 0.1904
_reflns_number_gt 10536
_reflns_number_total 12020
_reflns_threshold_expression >2sigma(I)
_cod_data_source_file ic502219y_si_002.cif
_cod_data_source_block 2
_cod_depositor_comments
;
The following automatic conversions were performed:

'_symmetry_cell_setting' value 'Monoclinic' changed to 'monoclinic'
according to
/home/saulius/struct/COD-crude-data--automatic-downloads/rss-feeds/ACS/lib/dictionaries/cif_core.dic
dictionary named 'cif_core.dic' version 2.4.2 from 2011-04-26.

Automatic conversion script
Id: cif_fix_values 2935 2014-11-11 08:27:57Z andrius 

 Adding full bibliography for 4342059--4342063.cif.
;
_cod_original_cell_volume 5802.48(10)
_cod_original_sg_symbol_H-M P21/c
_cod_database_code 4342060

loop_
_symmetry_equiv_pos_as_xyz
'x, y, z'
'-x, y+1/2, -z+1/2'
'-x, -y, -z'
'x, -y-1/2, z-1/2'

loop_
_atom_site_label
_atom_site_type_symbol
_atom_site_fract_x
_atom_site_fract_y
_atom_site_fract_z
_atom_site_U_iso_or_equiv
_atom_site_adp_type
_atom_site_occupancy
_atom_site_symmetry_multiplicity
_atom_site_calc_flag
_atom_site_refinement_flags
C50 C 0.3481(8) -0.2691(4) 0.6634(4) 0.088(3) Uani 1 1 d GU
C51 C 0.2595(8) -0.3106(4) 0.6408(5) 0.109(3) Uani 1 1 d GU
H51 H 0.2263 -0.3158 0.6666 0.130 Uiso 1 1 calc R
C52 C 0.2205(8) -0.3442(4) 0.5798(6) 0.133(4) Uani 1 1 d GU
H52 H 0.1612 -0.3719 0.5647 0.160 Uiso 1 1 calc R
C53 C 0.2701(11) -0.3364(5) 0.5412(4) 0.142(4) Uani 1 1 d GU
H53 H 0.2440 -0.3589 0.5004 0.171 Uiso 1 1 calc R
C54 C 0.3587(11) -0.2950(6) 0.5638(6) 0.141(4) Uani 1 1 d GU
H54 H 0.3919 -0.2898 0.5380 0.169 Uiso 1 1 calc R
C55 C 0.3977(7) -0.2614(4) 0.6248(6) 0.119(3) Uani 1 1 d GU
H55 H 0.4569 -0.2336 0.6399 0.143 Uiso 1 1 calc R
Cd1 Cd 0.10008(3) 0.091261(16) 0.598029(17) 0.02047(12) Uani 1 1 d .
Cd2 Cd -0.20788(3) -0.022335(16) 0.489433(18) 0.01948(12) Uani 1 1 d .
F1 F -0.0660(6) 0.1125(2) 0.8542(3) 0.082(2) Uani 1 1 d .
F2 F 0.1120(6) 0.1198(2) 0.8837(3) 0.082(2) Uani 1 1 d .
F3 F 0.5725(8) -0.1152(3) 0.8805(5) 0.173(5) Uani 1 1 d U
F4 F 0.4501(11) -0.1525(5) 0.8974(4) 0.171(5) Uani 1 1 d U
O1 O 0.0622(4) 0.40877(18) 0.9700(2) 0.0322(10) Uani 1 1 d .
O2 O 0.0685(4) 0.3244(2) 1.0300(2) 0.0348(10) Uani 1 1 d .
O3 O -0.0794(3) 0.06436(18) 0.56257(19) 0.0239(8) Uani 1 1 d .
O4 O -0.1793(4) 0.0129(2) 0.5956(2) 0.0334(10) Uani 1 1 d .
O5 O 0.1572(3) -0.01636(17) 0.58611(19) 0.0234(8) Uani 1 1 d .
O6 O 0.1693(4) 0.01558(19) 0.6824(2) 0.0322(9) Uani 1 1 d .
O7 O 0.7145(3) -0.40775(17) 0.8904(2) 0.0246(8) Uani 1 1 d .
O8 O 0.6873(4) -0.38200(19) 0.9746(2) 0.0302(9) Uani 1 1 d .
O9 O 0.3494(15) 0.5943(9) 0.8409(10) 0.199(7) Uani 1 1 d U
H9 H 0.2901 0.5832 0.8071 0.298 Uiso 1 1 d R
O10 O 0.599(3) 0.9381(15) 0.0270(16) 0.369(16) Uani 1 1 d DU
H1W H 0.5824 0.9681 -0.0017 0.553 Uiso 1 1 d RD
H2W H 0.5429 0.9149 0.0144 0.553 Uiso 1 1 d RD
O11 O 0.768(3) 0.932(3) 0.8584(17) 0.62(5) Uani 1 1 d D
H3W H 0.7421 0.9647 0.8342 0.929 Uiso 1 1 d RD
H4W H 0.7181 0.9200 0.8658 0.929 Uiso 1 1 d RD
N1 N 0.1788(4) 0.1608(2) 0.6905(3) 0.0275(10) Uani 1 1 d .
N2 N 0.6215(5) 0.4714(3) 0.9356(3) 0.0364(12) Uani 1 1 d .
N3 N 0.0069(6) 0.2168(2) 0.8595(3) 0.0379(13) Uani 1 1 d .
N4 N -0.0318(5) 0.1417(2) 0.7651(3) 0.0359(13) Uani 1 1 d .
N5 N 0.3960(5) -0.1345(3) 0.7782(3) 0.0408(14) Uani 1 1 d .
N6 N 0.5228(5) -0.2224(3) 0.8460(3) 0.0370(12) Uani 1 1 d .
C1 C 0.5765(9) 0.4529(5) 0.9709(6) 0.075(3) Uani 1 1 d U
H1 H 0.6190 0.4556 1.0189 0.090 Uiso 1 1 calc R
C2 C 0.4674(9) 0.4291(6) 0.9397(6) 0.076(3) Uani 1 1 d U
H2 H 0.4386 0.4186 0.9670 0.092 Uiso 1 1 calc R
C3 C 0.4044(7) 0.4214(4) 0.8701(6) 0.058(2) Uani 1 1 d .
C4 C 0.4518(7) 0.4382(5) 0.8332(5) 0.056(2) Uani 1 1 d .
H4 H 0.4135 0.4318 0.7856 0.067 Uiso 1 1 calc R
C5 C 0.5572(6) 0.4647(4) 0.8670(4) 0.0480(17) Uani 1 1 d .
H5 H 0.5848 0.4788 0.8401 0.058 Uiso 1 1 calc R
C6 C 0.2874(7) 0.3912(5) 0.8354(5) 0.062(2) Uani 1 1 d .
H6A H 0.2359 0.4215 0.8350 0.074 Uiso 1 1 calc R
H6B H 0.2623 0.3809 0.7877 0.074 Uiso 1 1 calc R
C7 C 0.2859(9) 0.3335(5) 0.8713(5) 0.066(2) Uani 1 1 d U
H7A H 0.2100 0.3185 0.8495 0.079 Uiso 1 1 calc R
H7B H 0.3113 0.3439 0.9190 0.079 Uiso 1 1 calc R
C8 C 0.3578(9) 0.2812(5) 0.8704(5) 0.064(2) Uani 1 1 d .
H8A H 0.3842 0.2553 0.9114 0.077 Uiso 1 1 calc R
H8B H 0.4221 0.2996 0.8724 0.077 Uiso 1 1 calc R
C9 C 0.2970(7) 0.2398(4) 0.8067(4) 0.0483(18) Uani 1 1 d .
C10 C 0.2818(7) 0.2563(4) 0.7428(4) 0.0489(19) Uani 1 1 d .
H10 H 0.3121 0.2934 0.7381 0.059 Uiso 1 1 calc R
C11 C 0.2204(6) 0.2166(3) 0.6860(4) 0.0381(14) Uani 1 1 d .
H11 H 0.2077 0.2291 0.6431 0.046 Uiso 1 1 calc R
C12 C 0.1973(6) 0.1447(3) 0.7527(3) 0.0331(13) Uani 1 1 d .
H12 H 0.1718 0.1057 0.7572 0.040 Uiso 1 1 calc R
C13 C 0.2522(6) 0.1829(3) 0.8107(4) 0.0416(16) Uani 1 1 d .
H13 H 0.2590 0.1705 0.8520 0.050 Uiso 1 1 calc R
C14 C -0.1141(5) 0.0567(3) 0.6037(3) 0.0261(11) Uani 1 1 d .
C15 C -0.0810(5) 0.1028(3) 0.6606(3) 0.0275(12) Uani 1 1 d .
C16 C -0.0507(7) 0.0877(3) 0.7283(3) 0.0359(15) Uani 1 1 d .
C17 C -0.0342(10) 0.0239(3) 0.7593(4) 0.059(3) Uani 1 1 d .
H17A H -0.0616 0.0233 0.7901 0.089 Uiso 1 1 calc R
H17B H 0.0435 0.0138 0.7847 0.089 Uiso 1 1 calc R
H17C H -0.0738 -0.0065 0.7232 0.089 Uiso 1 1 calc R
C18 C -0.0830(5) 0.1686(3) 0.6550(3) 0.0240(11) Uani 1 1 d .
C19 C -0.0518(5) 0.1924(3) 0.7208(3) 0.0244(11) Uani 1 1 d .
C20 C -0.1155(6) 0.2052(3) 0.5906(3) 0.0318(13) Uani 1 1 d .
H20A H -0.0502 0.2226 0.5940 0.048 Uiso 1 1 calc R
H20B H -0.1649 0.2387 0.5854 0.048 Uiso 1 1 calc R
H20C H -0.1521 0.1777 0.5512 0.048 Uiso 1 1 calc R
C21 C -0.0423(5) 0.2553(3) 0.7452(3) 0.0305(12) Uani 1 1 d .
C22 C -0.0668(8) 0.3074(3) 0.6985(4) 0.0470(19) Uani 1 1 d .
C23 C -0.1675(10) 0.3378(5) 0.6698(5) 0.078(3) Uani 1 1 d .
H23 H -0.2196 0.3246 0.6803 0.094 Uiso 1 1 calc R
C24 C -0.1920(13) 0.3897(7) 0.6238(7) 0.098(3) Uani 1 1 d U
H24 H -0.2607 0.4097 0.6026 0.118 Uiso 1 1 calc R
C25 C -0.1138(13) 0.4085(7) 0.6121(7) 0.101(3) Uani 1 1 d U
H25 H -0.1289 0.4435 0.5839 0.121 Uiso 1 1 calc R
C26 C -0.0067(12) 0.3784(6) 0.6401(6) 0.089(3) Uani 1 1 d U
H26 H 0.0461 0.3924 0.6304 0.107 Uiso 1 1 calc R
C27 C 0.0107(10) 0.3271(5) 0.6824(5) 0.070(2) Uani 1 1 d U
H27 H 0.0770 0.3049 0.7009 0.084 Uiso 1 1 calc R
C28 C -0.0126(5) 0.2666(2) 0.8142(3) 0.0246(11) Uani 1 1 d .
C29 C 0.0050(5) 0.3233(3) 0.8505(3) 0.0254(11) Uani 1 1 d .
C30 C -0.0011(7) 0.3884(3) 0.8243(4) 0.0401(16) Uani 1 1 d .
H30A H 0.0329 0.3894 0.7972 0.060 Uiso 1 1 calc R
H30B H 0.0374 0.4168 0.8627 0.060 Uiso 1 1 calc R
H30C H -0.0774 0.4010 0.7961 0.060 Uiso 1 1 calc R
C31 C 0.0321(5) 0.3067(3) 0.9177(3) 0.0262(11) Uani 1 1 d .
C32 C 0.0312(7) 0.2401(3) 0.9213(3) 0.0411(17) Uani 1 1 d .
C33 C 0.0579(10) 0.2003(4) 0.9817(4) 0.068(3) Uani 1 1 d U
H33A H 0.0612 0.1569 0.9709 0.101 Uiso 1 1 calc R
H33B H 0.0014 0.2054 0.9926 0.101 Uiso 1 1 calc R
H33C H 0.1285 0.2127 1.0207 0.101 Uiso 1 1 calc R
C34 C 0.0559(5) 0.3497(3) 0.9756(3) 0.0291(12) Uani 1 1 d .
C35 C 0.1935(5) -0.0236(2) 0.6500(3) 0.0241(11) Uani 1 1 d .
C36 C 0.2654(5) -0.0773(3) 0.6886(3) 0.0255(11) Uani 1 1 d .
C37 C 0.3403(6) -0.0784(3) 0.7613(3) 0.0360(15) Uani 1 1 d .
C38 C 0.3606(9) -0.0266(3) 0.8114(4) 0.059(3) Uani 1 1 d .
H38A H 0.3028 -0.0268 0.8215 0.089 Uiso 1 1 calc R
H38B H 0.3611 0.0132 0.7914 0.089 Uiso 1 1 calc R
H38C H 0.4311 -0.0331 0.8533 0.089 Uiso 1 1 calc R
C39 C 0.2782(5) -0.1342(3) 0.6619(3) 0.0244(11) Uani 1 1 d .
C40 C 0.2201(6) -0.1532(3) 0.5879(3) 0.0325(13) Uani 1 1 d .
H40A H 0.2737 -0.1603 0.5749 0.049 Uiso 1 1 calc R
H40B H 0.1701 -0.1203 0.5597 0.049 Uiso 1 1 calc R
H40C H 0.1789 -0.1912 0.5814 0.049 Uiso 1 1 calc R
C41 C 0.3576(5) -0.1696(3) 0.7177(3) 0.0248(11) Uani 1 1 d .
C42 C 0.4854(5) -0.2561(3) 0.7851(3) 0.0265(11) Uani 1 1 d .
C43 C 0.5976(5) -0.2586(3) 0.9007(3) 0.0306(12) Uani 1 1 d .
C44 C 0.6569(7) -0.2388(4) 0.9749(3) 0.053(2) Uani 1 1 d .
H44A H 0.6927 -0.1990 0.9801 0.079 Uiso 1 1 calc R
H44B H 0.7117 -0.2699 1.0030 0.079 Uiso 1 1 calc R
H44C H 0.6045 -0.2348 0.9894 0.079 Uiso 1 1 calc R
C45 C 0.6072(5) -0.3165(3) 0.8747(3) 0.0248(11) Uani 1 1 d .
C46 C 0.6742(4) -0.3716(2) 0.9161(3) 0.0231(10) Uani 1 1 d .
C47 C 0.5377(5) -0.3143(3) 0.8019(3) 0.0286(12) Uani 1 1 d .
C48 C 0.5215(6) -0.3656(3) 0.7522(3) 0.0393(15) Uani 1 1 d .
H48A H 0.4446 -0.3675 0.7159 0.059 Uiso 1 1 calc R
H48B H 0.5435 -0.4052 0.7762 0.059 Uiso 1 1 calc R
H48C H 0.5660 -0.3570 0.7326 0.059 Uiso 1 1 calc R
C49 C 0.3991(6) -0.2318(3) 0.7174(4) 0.0476(17) Uani 1 1 d U
C56 C 0.3950(19) 0.6761(11) 0.9261(12) 0.163(7) Uani 1 1 d U
H56A H 0.3602 0.6541 0.9468 0.244 Uiso 1 1 calc R
H56B H 0.3858 0.7206 0.9284 0.244 Uiso 1 1 calc R
H56C H 0.4727 0.6661 0.9507 0.244 Uiso 1 1 calc R
C57 C 0.3456(11) 0.6577(8) 0.8568(9) 0.102(4) Uani 1 1 d U
H57A H 0.2681 0.6700 0.8331 0.122 Uiso 1 1 calc R
H57B H 0.3797 0.6822 0.8368 0.122 Uiso 1 1 calc R
B1 B 0.0033(10) 0.1469(4) 0.8411(4) 0.049(2) Uani 1 1 d .
B2 B 0.4852(8) -0.1572(4) 0.8481(4) 0.047(2) Uani 1 1 d U

loop_
_atom_site_aniso_label
_atom_site_aniso_U_11
_atom_site_aniso_U_22
_atom_site_aniso_U_33
_atom_site_aniso_U_23
_atom_site_aniso_U_13
_atom_site_aniso_U_12
C50 0.090(5) 0.048(4) 0.067(4) -0.006(3) 0.002(3) 0.031(3)
C51 0.108(5) 0.079(5) 0.098(5) -0.010(4) 0.026(4) 0.004(4)
C52 0.133(6) 0.109(6) 0.117(6) -0.020(5) 0.039(5) -0.001(5)
C53 0.150(7) 0.129(6) 0.122(6) -0.015(6) 0.054(5) 0.016(5)
C54 0.143(6) 0.139(7) 0.125(6) -0.004(5) 0.060(5) 0.019(5)
C55 0.123(6) 0.113(6) 0.109(5) 0.003(5) 0.052(4) 0.026(5)
Cd1 0.0319(2) 0.01477(19) 0.01592(19) 0.00480(12) 0.01341(16) 0.00603(13)
Cd2 0.0274(2) 0.01349(19) 0.01806(19) -0.00518(12) 0.01232(15) -0.00273(12)
F1 0.185(7) 0.036(2) 0.073(3) -0.029(2) 0.100(4) -0.045(3)
F2 0.146(6) 0.039(3) 0.036(2) 0.003(2) 0.031(3) 0.024(3)
F3 0.143(7) 0.055(4) 0.127(7) -0.017(4) -0.063(5) 0.020(4)
F4 0.272(11) 0.154(8) 0.067(4) 0.046(5) 0.076(6) 0.162(8)
O1 0.031(2) 0.0174(19) 0.038(2) -0.0134(16) 0.0111(19) -0.0015(15)
O2 0.046(3) 0.037(2) 0.023(2) -0.0132(18) 0.0196(19) -0.013(2)
O3 0.033(2) 0.0229(19) 0.0164(17) -0.0039(14) 0.0135(16) 0.0019(15)
O4 0.051(3) 0.027(2) 0.030(2) -0.0124(17) 0.026(2) -0.0127(19)
O5 0.030(2) 0.0182(17) 0.0175(17) 0.0049(14) 0.0091(16) -0.0041(14)
O6 0.045(3) 0.021(2) 0.028(2) 0.0075(16) 0.0177(19) 0.0103(17)
O7 0.0266(19) 0.0189(18) 0.0240(19) 0.0039(14) 0.0103(16) 0.0041(14)
O8 0.040(2) 0.026(2) 0.026(2) 0.0092(16) 0.0178(18) 0.0074(17)
O9 0.188(10) 0.201(11) 0.211(11) -0.008(8) 0.108(8) 0.003(8)
O10 0.383(18) 0.357(18) 0.348(18) -0.016(10) 0.179(12) 0.033(10)
O11 0.37(4) 1.24(12) 0.40(4) 0.42(6) 0.31(4) 0.48(6)
N1 0.037(3) 0.022(2) 0.025(2) 0.0018(19) 0.017(2) 0.002(2)
N2 0.038(3) 0.029(3) 0.045(3) -0.005(2) 0.023(3) -0.009(2)
N3 0.072(4) 0.019(2) 0.030(3) -0.008(2) 0.032(3) -0.009(2)
N4 0.072(4) 0.014(2) 0.027(3) -0.0061(19) 0.029(3) -0.007(2)
N5 0.054(3) 0.025(3) 0.025(3) -0.001(2) 0.008(2) 0.012(2)
N6 0.042(3) 0.030(3) 0.024(3) 0.001(2) 0.007(2) 0.011(2)
C1 0.074(5) 0.090(6) 0.070(5) -0.003(4) 0.045(4) -0.039(4)
C2 0.072(5) 0.093(6) 0.082(5) -0.003(5) 0.053(4) -0.033(4)
C3 0.050(5) 0.043(4) 0.084(7) -0.004(4) 0.037(5) -0.004(4)
C4 0.043(4) 0.072(6) 0.046(4) -0.011(4) 0.020(4) -0.003(4)
C5 0.037(4) 0.059(5) 0.046(4) 0.003(4) 0.021(3) 0.000(3)
C6 0.050(5) 0.073(6) 0.069(6) -0.005(5) 0.035(5) -0.003(4)
C7 0.070(5) 0.074(5) 0.068(5) -0.029(4) 0.046(4) -0.024(4)
C8 0.084(7) 0.058(5) 0.056(5) -0.027(4) 0.040(5) -0.025(5)
C9 0.058(5) 0.052(4) 0.040(4) -0.017(3) 0.029(4) -0.009(4)
C10 0.070(5) 0.037(4) 0.054(5) -0.015(3) 0.042(4) -0.018(4)
C11 0.053(4) 0.032(3) 0.039(3) -0.002(3) 0.031(3) -0.005(3)
C12 0.048(4) 0.029(3) 0.022(3) 0.001(2) 0.017(3) 0.002(3)
C13 0.055(4) 0.041(4) 0.030(3) -0.008(3) 0.023(3) -0.003(3)
C14 0.039(3) 0.020(3) 0.019(2) -0.006(2) 0.015(2) 0.002(2)
C15 0.041(3) 0.022(3) 0.020(3) -0.008(2) 0.017(2) -0.004(2)
C16 0.067(4) 0.018(3) 0.028(3) -0.007(2) 0.028(3) -0.005(3)
C17 0.131(9) 0.019(3) 0.032(4) -0.004(3) 0.045(5) -0.006(4)
C18 0.031(3) 0.022(3) 0.019(2) -0.005(2) 0.014(2) 0.000(2)
C19 0.038(3) 0.018(2) 0.019(2) -0.003(2) 0.016(2) 0.000(2)
C20 0.049(4) 0.025(3) 0.020(3) 0.000(2) 0.017(3) 0.008(3)
C21 0.037(3) 0.023(3) 0.031(3) -0.009(2) 0.018(3) -0.003(2)
C22 0.081(5) 0.024(3) 0.029(3) -0.006(3) 0.024(4) 0.000(3)
C23 0.100(8) 0.071(6) 0.038(4) 0.003(4) 0.019(5) 0.045(6)
C24 0.113(5) 0.082(5) 0.079(5) 0.001(4) 0.037(4) 0.017(5)
C25 0.117(5) 0.079(5) 0.081(5) 0.006(4) 0.035(4) -0.001(4)
C26 0.110(5) 0.074(5) 0.071(4) 0.007(4) 0.038(4) -0.019(4)
C27 0.093(5) 0.061(4) 0.056(4) 0.003(4) 0.039(4) -0.021(4)
C28 0.038(3) 0.015(2) 0.025(3) -0.007(2) 0.019(2) -0.003(2)
C29 0.031(3) 0.019(3) 0.025(3) -0.006(2) 0.015(2) -0.001(2)
C30 0.068(5) 0.017(3) 0.033(3) -0.005(2) 0.026(3) -0.001(3)
C31 0.040(3) 0.017(2) 0.025(3) -0.007(2) 0.019(2) -0.004(2)
C32 0.076(5) 0.023(3) 0.028(3) -0.012(2) 0.030(3) -0.013(3)
C33 0.130(7) 0.041(4) 0.036(4) -0.014(3) 0.046(4) -0.022(4)
C34 0.028(3) 0.029(3) 0.029(3) -0.015(2) 0.015(2) -0.006(2)
C35 0.028(3) 0.015(2) 0.025(3) 0.004(2) 0.012(2) 0.002(2)
C36 0.034(3) 0.015(2) 0.019(3) 0.003(2) 0.009(2) 0.004(2)
C37 0.052(4) 0.020(3) 0.020(3) 0.000(2) 0.008(3) 0.010(3)
C38 0.091(7) 0.033(4) 0.024(3) -0.003(3) 0.011(4) 0.025(4)
C39 0.029(3) 0.018(2) 0.020(3) 0.004(2) 0.008(2) 0.004(2)
C40 0.044(3) 0.022(3) 0.021(3) -0.001(2) 0.010(3) -0.001(2)
C41 0.031(3) 0.017(2) 0.016(2) 0.0030(19) 0.005(2) 0.007(2)
C42 0.034(3) 0.015(2) 0.023(3) 0.001(2) 0.010(2) 0.007(2)
C43 0.038(3) 0.024(3) 0.020(3) 0.004(2) 0.009(2) 0.009(2)
C44 0.071(5) 0.040(4) 0.022(3) -0.001(3) 0.007(3) 0.016(4)
C45 0.030(3) 0.020(3) 0.021(3) 0.007(2) 0.012(2) 0.008(2)
C46 0.025(3) 0.017(2) 0.026(3) 0.007(2) 0.012(2) 0.005(2)
C47 0.035(3) 0.023(3) 0.025(3) 0.003(2) 0.014(2) 0.007(2)
C48 0.046(4) 0.030(3) 0.027(3) -0.003(3) 0.009(3) 0.013(3)
C49 0.047(4) 0.028(3) 0.049(4) 0.010(3) 0.012(3) 0.013(3)
C56 0.168(10) 0.157(10) 0.166(9) -0.003(8) 0.090(8) -0.016(8)
C57 0.079(6) 0.111(8) 0.144(8) 0.009(6) 0.078(6) 0.007(5)
B1 0.103(8) 0.022(3) 0.034(4) -0.012(3) 0.045(5) -0.017(4)
B2 0.055(5) 0.025(4) 0.032(4) 0.007(3) 0.003(3) 0.014(3)

loop_
_atom_type_symbol
_atom_type_description
_atom_type_scat_dispersion_real
_atom_type_scat_dispersion_imag
_atom_type_scat_source
C C 0.0181 0.0091 'International Tables Vol C Tables 4.2.6.8 and 6.1.1.4'
H H 0.0000 0.0000 'International Tables Vol C Tables 4.2.6.8 and 6.1.1.4'
B B 0.0090 0.0039 'International Tables Vol C Tables 4.2.6.8 and 6.1.1.4'
Cd Cd 0.1185 4.6533 'International Tables Vol C Tables 4.2.6.8 and 6.1.1.4'
F F 0.0727 0.0534 'International Tables Vol C Tables 4.2.6.8 and 6.1.1.4'
N N 0.0311 0.0180 'International Tables Vol C Tables 4.2.6.8 and 6.1.1.4'
O O 0.0492 0.0322 'International Tables Vol C Tables 4.2.6.8 and 6.1.1.4'

loop_
_geom_angle_atom_site_label_1
_geom_angle_atom_site_label_2
_geom_angle_atom_site_label_3
_geom_angle
_geom_angle_site_symmetry_1
_geom_angle_site_symmetry_3
C49 C50 C51 132.3(9) . .
C49 C50 C55 107.7(9) . .
C51 C50 C55 120.0 . .
C52 C51 C50 120.0 . .
C52 C51 H51 120.0 . .
C50 C51 H51 120.0 . .
C51 C52 C53 120.0 . .
C51 C52 H52 120.0 . .
C53 C52 H52 120.0 . .
C52 C53 C54 120.0 . .
C52 C53 H53 120.0 . .
C54 C53 H53 120.0 . .
C53 C54 C55 120.0 . .
C53 C54 H54 120.0 . .
C55 C54 H54 120.0 . .
C54 C55 C50 120.0 . .
C54 C55 H55 120.0 . .
C50 C55 H55 120.0 . .
O2 Cd1 O6 167.45(18) 4_565 .
O2 Cd1 O3 99.98(15) 4_565 .
O6 Cd1 O3 91.54(15) . .
O2 Cd1 N1 86.69(17) 4_565 .
O6 Cd1 N1 84.20(16) . .
O3 Cd1 N1 113.11(15) . .
O2 Cd1 O5 127.94(14) 4_565 .
O6 Cd1 O5 54.90(14) . .
O3 Cd1 O5 95.54(13) . .
N1 Cd1 O5 130.96(15) . .
O2 Cd1 O7 83.33(15) 4_565 2_656
O6 Cd1 O7 87.35(15) . 2_656
O3 Cd1 O7 161.20(12) . 2_656
N1 Cd1 O7 85.46(15) . 2_656
O5 Cd1 O7 68.59(12) . 2_656
O2 Cd1 Cd2 85.95(11) 4_565 3_556
O6 Cd1 Cd2 93.46(11) . 3_556
O3 Cd1 Cd2 116.15(9) . 3_556
N1 Cd1 Cd2 130.73(13) . 3_556
O5 Cd1 Cd2 43.14(9) . 3_556
O7 Cd1 Cd2 45.30(9) 2_656 3_556
O1 Cd2 N2 167.63(18) 2_546 4_465
O1 Cd2 O5 87.75(15) 2_546 3_556
N2 Cd2 O5 94.92(18) 4_465 3_556
O1 Cd2 O4 99.08(17) 2_546 .
N2 Cd2 O4 87.82(19) 4_465 .
O5 Cd2 O4 133.66(14) 3_556 .
O1 Cd2 O7 81.67(15) 2_546 4_455
N2 Cd2 O7 87.61(18) 4_465 4_455
O5 Cd2 O7 72.38(13) 3_556 4_455
O4 Cd2 O7 153.89(14) . 4_455
O1 Cd2 O8 82.95(14) 2_546 4_455
N2 Cd2 O8 85.76(18) 4_465 4_455
O5 Cd2 O8 126.45(13) 3_556 4_455
O4 Cd2 O8 99.89(14) . 4_455
O7 Cd2 O8 54.12(13) 4_455 4_455
O1 Cd2 O3 90.93(14) 2_546 .
N2 Cd2 O3 101.43(17) 4_465 .
O5 Cd2 O3 80.33(13) 3_556 .
O4 Cd2 O3 53.97(14) . .
O7 Cd2 O3 151.92(13) 4_455 .
O8 Cd2 O3 151.97(13) 4_455 .
O1 Cd2 Cd1 51.34(12) 2_546 3_556
N2 Cd2 Cd1 123.65(15) 4_465 3_556
O5 Cd2 Cd1 46.87(10) 3_556 3_556
O4 Cd2 Cd1 147.96(12) . 3_556
O7 Cd2 Cd1 47.08(10) 4_455 3_556
O8 Cd2 Cd1 89.32(10) 4_455 3_556
O3 Cd2 Cd1 108.10(9) . 3_556
C34 O1 Cd2 133.4(4) . 2_556
C34 O2 Cd1 101.9(4) . 4_566
C14 O3 Cd1 123.8(4) . .
C14 O3 Cd2 88.1(3) . .
Cd1 O3 Cd2 134.30(16) . .
C14 O4 Cd2 96.0(3) . .
C35 O5 Cd2 142.1(4) . 3_556
C35 O5 Cd1 86.9(3) . .
Cd2 O5 Cd1 89.99(12) 3_556 .
C35 O6 Cd1 95.9(3) . .
C46 O7 Cd2 92.2(3) . 4_656
C46 O7 Cd1 131.2(4) . 2_646
Cd2 O7 Cd1 87.62(12) 4_656 2_646
C46 O8 Cd2 91.9(3) . 4_656
C57 O9 H9 111.0 . .
H1W O10 H2W 109.8 . .
H3W O11 H4W 103.8 . .
H3W O11 H3W 0.0 . .
H4W O11 H3W 103.8 . .
H3W O11 H4W 103.8 . .
H4W O11 H4W 0.0 . .
H3W O11 H4W 103.8 . .
C12 N1 C11 116.9(5) . .
C12 N1 Cd1 121.8(4) . .
C11 N1 Cd1 120.8(4) . .
C1 N2 C5 115.2(7) . .
C1 N2 Cd2 121.3(6) . 4_666
C5 N2 Cd2 123.0(5) . 4_666
C32 N3 C28 109.3(5) . .
C32 N3 B1 126.3(6) . .
C28 N3 B1 124.4(5) . .
C16 N4 C19 107.9(5) . .
C16 N4 B1 126.6(5) . .
C19 N4 B1 125.5(5) . .
C37 N5 C41 108.6(5) . .
C37 N5 B2 128.2(6) . .
C41 N5 B2 123.2(5) . .
C43 N6 C42 108.8(5) . .
C43 N6 B2 127.6(6) . .
C42 N6 B2 123.6(5) . .
N2 C1 C2 123.5(10) . .
N2 C1 H1 118.2 . .
C2 C1 H1 118.2 . .
C3 C2 C1 120.2(9) . .
C3 C2 H2 119.9 . .
C1 C2 H2 119.9 . .
C2 C3 C4 116.7(8) . .
C2 C3 C6 120.9(9) . .
C4 C3 C6 122.3(9) . .
C3 C4 C5 119.8(8) . .
C3 C4 H4 120.1 . .
C5 C4 H4 120.1 . .
N2 C5 C4 124.2(8) . .
N2 C5 H5 117.9 . .
C4 C5 H5 117.9 . .
C7 C6 C3 112.6(8) . .
C7 C6 H6A 109.1 . .
C3 C6 H6A 109.1 . .
C7 C6 H6B 109.1 . .
C3 C6 H6B 109.1 . .
H6A C6 H6B 107.8 . .
C6 C7 C8 113.3(8) . .
C6 C7 H7A 108.9 . .
C8 C7 H7A 108.9 . .
C6 C7 H7B 108.9 . .
C8 C7 H7B 108.9 . .
H7A C7 H7B 107.7 . .
C7 C8 C9 113.0(9) . .
C7 C8 H8A 109.0 . .
C9 C8 H8A 109.0 . .
C7 C8 H8B 109.0 . .
C9 C8 H8B 109.0 . .
H8A C8 H8B 107.8 . .
C13 C9 C10 117.4(7) . .
C13 C9 C8 119.5(7) . .
C10 C9 C8 123.1(8) . .
C9 C10 C11 119.4(7) . .
C9 C10 H10 120.3 . .
C11 C10 H10 120.3 . .
N1 C11 C10 122.9(6) . .
N1 C11 H11 118.6 . .
C10 C11 H11 118.6 . .
N1 C12 C13 123.7(6) . .
N1 C12 H12 118.1 . .
C13 C12 H12 118.1 . .
C12 C13 C9 119.6(7) . .
C12 C13 H13 120.2 . .
C9 C13 H13 120.2 . .
O4 C14 O3 121.6(5) . .
O4 C14 C15 119.2(5) . .
O3 C14 C15 119.1(5) . .
C16 C15 C18 107.9(5) . .
C16 C15 C14 125.4(5) . .
C18 C15 C14 126.5(5) . .
N4 C16 C15 109.3(5) . .
N4 C16 C17 123.1(6) . .
C15 C16 C17 127.5(5) . .
C16 C17 H17A 109.5 . .
C16 C17 H17B 109.5 . .
H17A C17 H17B 109.5 . .
C16 C17 H17C 109.5 . .
H17A C17 H17C 109.5 . .
H17B C17 H17C 109.5 . .
C15 C18 C19 106.3(5) . .
C15 C18 C20 125.9(5) . .
C19 C18 C20 127.8(5) . .
N4 C19 C18 108.6(5) . .
N4 C19 C21 120.0(5) . .
C18 C19 C21 131.3(5) . .
C18 C20 H20A 109.5 . .
C18 C20 H20B 109.5 . .
H20A C20 H20B 109.5 . .
C18 C20 H20C 109.5 . .
H20A C20 H20C 109.5 . .
H20B C20 H20C 109.5 . .
C28 C21 C19 120.1(5) . .
C28 C21 C22 120.1(5) . .
C19 C21 C22 119.7(5) . .
C23 C22 C27 119.9(9) . .
C23 C22 C21 119.7(9) . .
C27 C22 C21 120.4(8) . .
C22 C23 C24 120.0(13) . .
C22 C23 H23 120.0 . .
C24 C23 H23 120.0 . .
C25 C24 C23 118.0(14) . .
C25 C24 H24 121.0 . .
C23 C24 H24 121.0 . .
C24 C25 C26 124.8(14) . .
C24 C25 H25 117.6 . .
C26 C25 H25 117.6 . .
C27 C26 C25 114.4(13) . .
C27 C26 H26 122.8 . .
C25 C26 H26 122.8 . .
C26 C27 C22 122.8(12) . .
C26 C27 H27 118.6 . .
C22 C27 H27 118.6 . .
N3 C28 C29 108.1(5) . .
N3 C28 C21 121.1(5) . .
C29 C28 C21 130.8(5) . .
C28 C29 C31 106.5(5) . .
C28 C29 C30 127.3(5) . .
C31 C29 C30 126.2(5) . .
C29 C30 H30A 109.5 . .
C29 C30 H30B 109.5 . .
H30A C30 H30B 109.5 . .
C29 C30 H30C 109.5 . .
H30A C30 H30C 109.5 . .
H30B C30 H30C 109.5 . .
C29 C31 C32 107.8(5) . .
C29 C31 C34 127.6(5) . .
C32 C31 C34 124.5(5) . .
N3 C32 C31 108.2(6) . .
N3 C32 C33 123.6(6) . .
C31 C32 C33 128.1(6) . .
C32 C33 H33A 109.5 . .
C32 C33 H33B 109.5 . .
H33A C33 H33B 109.5 . .
C32 C33 H33C 109.5 . .
H33A C33 H33C 109.5 . .
H33B C33 H33C 109.5 . .
O1 C34 O2 122.2(5) . .
O1 C34 C31 121.0(6) . .
O2 C34 C31 116.8(5) . .
O5 C35 O6 120.8(5) . .
O5 C35 C36 120.9(5) . .
O6 C35 C36 118.3(5) . .
C39 C36 C37 107.6(5) . .
C39 C36 C35 127.8(5) . .
C37 C36 C35 124.5(5) . .
N5 C37 C36 108.0(5) . .
N5 C37 C38 125.0(6) . .
C36 C37 C38 126.9(6) . .
C37 C38 H38A 109.5 . .
C37 C38 H38B 109.5 . .
H38A C38 H38B 109.5 . .
C37 C38 H38C 109.5 . .
H38A C38 H38C 109.5 . .
H38B C38 H38C 109.5 . .
C41 C39 C36 107.2(5) . .
C41 C39 C40 125.8(5) . .
C36 C39 C40 127.0(5) . .
C39 C40 H40A 109.5 . .
C39 C40 H40B 109.5 . .
H40A C40 H40B 109.5 . .
C39 C40 H40C 109.5 . .
H40A C40 H40C 109.5 . .
H40B C40 H40C 109.5 . .
C39 C41 N5 108.6(5) . .
C39 C41 C49 128.6(6) . .
N5 C41 C49 122.8(5) . .
C47 C42 N6 108.4(5) . .
C47 C42 C49 129.3(6) . .
N6 C42 C49 122.2(5) . .
N6 C43 C45 108.1(5) . .
N6 C43 C44 125.0(6) . .
C45 C43 C44 126.9(5) . .
C43 C44 H44A 109.5 . .
C43 C44 H44B 109.5 . .
H44A C44 H44B 109.5 . .
C43 C44 H44C 109.5 . .
H44A C44 H44C 109.5 . .
H44B C44 H44C 109.5 . .
C43 C45 C47 107.6(5) . .
C43 C45 C46 126.4(5) . .
C47 C45 C46 125.9(5) . .
O8 C46 O7 121.8(5) . .
O8 C46 C45 119.7(5) . .
O7 C46 C45 118.5(5) . .
C42 C47 C45 107.1(5) . .
C42 C47 C48 126.3(5) . .
C45 C47 C48 126.5(5) . .
C47 C48 H48A 109.5 . .
C47 C48 H48B 109.5 . .
H48A C48 H48B 109.5 . .
C47 C48 H48C 109.5 . .
H48A C48 H48C 109.5 . .
H48B C48 H48C 109.5 . .
C50 C49 C41 122.1(7) . .
C50 C49 C42 120.8(6) . .
C41 C49 C42 115.7(6) . .
C57 C56 H56A 109.5 . .
C57 C56 H56B 109.5 . .
H56A C56 H56B 109.5 . .
C57 C56 H56C 109.5 . .
H56A C56 H56C 109.5 . .
H56B C56 H56C 109.5 . .
O9 C57 C56 119.5(18) . .
O9 C57 H57A 107.4 . .
C56 C57 H57A 107.4 . .
O9 C57 H57B 107.4 . .
C56 C57 H57B 107.4 . .
H57A C57 H57B 107.0 . .
F1 B1 F2 105.9(7) . .
F1 B1 N4 111.2(7) . .
F2 B1 N4 109.2(7) . .
F1 B1 N3 112.2(7) . .
F2 B1 N3 109.4(7) . .
N4 B1 N3 108.8(6) . .
F3 B2 F4 96.8(9) . .
F3 B2 N6 112.4(8) . .
F4 B2 N6 111.2(7) . .
F3 B2 N5 112.2(7) . .
F4 B2 N5 111.0(8) . .
N6 B2 N5 112.3(6) . .

loop_
_geom_bond_atom_site_label_1
_geom_bond_atom_site_label_2
_geom_bond_distance
_geom_bond_site_symmetry_2
C50 C49 1.313(10) .
C50 C51 1.3900 .
C50 C55 1.3900 .
C51 C52 1.3900 .
C51 H51 0.9300 .
C52 C53 1.3900 .
C52 H52 0.9300 .
C53 C54 1.3900 .
C53 H53 0.9300 .
C54 C55 1.3900 .
C54 H54 0.9300 .
C55 H55 0.9300 .
Cd1 O2 2.251(4) 4_565
Cd1 O6 2.288(4) .
Cd1 O3 2.297(4) .
Cd1 N1 2.317(5) .
Cd1 O5 2.485(4) .
Cd1 O7 2.496(4) 2_656
Cd1 Cd2 3.4058(5) 3_556
Cd2 O1 2.290(4) 2_546
Cd2 N2 2.321(5) 4_465
Cd2 O5 2.329(4) 3_556
Cd2 O4 2.347(4) .
Cd2 O7 2.423(4) 4_455
Cd2 O8 2.432(4) 4_455
Cd2 O3 2.505(4) .
Cd2 Cd1 3.4057(5) 3_556
F1 B1 1.375(10) .
F2 B1 1.438(13) .
F3 B2 1.381(13) .
F4 B2 1.446(14) .
O1 C34 1.268(7) .
O1 Cd2 2.290(4) 2_556
O2 C34 1.271(8) .
O2 Cd1 2.251(4) 4_566
O3 C14 1.275(7) .
O4 C14 1.252(7) .
O5 C35 1.268(7) .
O5 Cd2 2.329(4) 3_556
O6 C35 1.271(7) .
O7 C46 1.268(7) .
O7 Cd2 2.423(4) 4_656
O7 Cd1 2.496(4) 2_646
O8 C46 1.260(7) .
O8 Cd2 2.432(4) 4_656
O9 C57 1.40(2) .
O9 H9 0.8200 .
O10 H1W 0.8501 .
O10 H2W 0.8498 .
O11 H3W 0.8501 .
O11 H4W 0.8510 .
O11 H3W 0.8501 .
O11 H4W 0.8510 .
N1 C12 1.339(8) .
N1 C11 1.349(8) .
N2 C1 1.318(11) .
N2 C5 1.336(10) .
N2 Cd2 2.321(5) 4_666
N3 C32 1.351(8) .
N3 C28 1.398(8) .
N3 B1 1.536(9) .
N4 C16 1.359(7) .
N4 C19 1.396(7) .
N4 B1 1.527(9) .
N5 C37 1.368(8) .
N5 C41 1.396(7) .
N5 B2 1.495(9) .
N6 C43 1.369(7) .
N6 C42 1.392(8) .
N6 B2 1.493(9) .
C1 C2 1.411(13) .
C1 H1 0.9300 .
C2 C3 1.356(15) .
C2 H2 0.9300 .
C3 C4 1.366(13) .
C3 C6 1.551(12) .
C4 C5 1.389(11) .
C4 H4 0.9300 .
C5 H5 0.9300 .
C6 C7 1.476(14) .
C6 H6A 0.9700 .
C6 H6B 0.9700 .
C7 C8 1.514(14) .
C7 H7A 0.9700 .
C7 H7B 0.9700 .
C8 C9 1.515(10) .
C8 H8A 0.9700 .
C8 H8B 0.9700 .
C9 C13 1.390(11) .
C9 C10 1.395(11) .
C10 C11 1.398(10) .
C10 H10 0.9300 .
C11 H11 0.9300 .
C12 C13 1.385(9) .
C12 H12 0.9300 .
C13 H13 0.9300 .
C14 C15 1.486(7) .
C15 C16 1.399(8) .
C15 C18 1.401(8) .
C16 C17 1.487(9) .
C17 H17A 0.9600 .
C17 H17B 0.9600 .
C17 H17C 0.9600 .
C18 C19 1.411(7) .
C18 C20 1.500(8) .
C19 C21 1.425(7) .
C20 H20A 0.9600 .
C20 H20B 0.9600 .
C20 H20C 0.9600 .
C21 C28 1.413(8) .
C21 C22 1.444(9) .
C22 C23 1.377(13) .
C22 C27 1.389(13) .
C23 C24 1.429(17) .
C23 H23 0.9300 .
C24 C25 1.33(2) .
C24 H24 0.9300 .
C25 C26 1.45(2) .
C25 H25 0.9300 .
C26 C27 1.387(15) .
C26 H26 0.9300 .
C27 H27 0.9300 .
C28 C29 1.406(7) .
C29 C31 1.409(8) .
C29 C30 1.488(8) .
C30 H30A 0.9600 .
C30 H30B 0.9600 .
C30 H30C 0.9600 .
C31 C32 1.416(8) .
C31 C34 1.486(7) .
C32 C33 1.482(10) .
C33 H33A 0.9600 .
C33 H33B 0.9600 .
C33 H33C 0.9600 .
C35 C36 1.472(7) .
C36 C39 1.405(8) .
C36 C37 1.416(8) .
C37 C38 1.496(9) .
C38 H38A 0.9600 .
C38 H38B 0.9600 .
C38 H38C 0.9600 .
C39 C41 1.391(7) .
C39 C40 1.485(8) .
C40 H40A 0.9600 .
C40 H40B 0.9600 .
C40 H40C 0.9600 .
C41 C49 1.446(8) .
C42 C47 1.385(7) .
C42 C49 1.466(9) .
C43 C45 1.400(8) .
C43 C44 1.494(8) .
C44 H44A 0.9600 .
C44 H44B 0.9600 .
C44 H44C 0.9600 .
C45 C47 1.412(8) .
C45 C46 1.488(7) .
C47 C48 1.497(8) .
C48 H48A 0.9600 .
C48 H48B 0.9600 .
C48 H48C 0.9600 .
C56 C57 1.40(2) .
C56 H56A 0.9600 .
C56 H56B 0.9600 .
C56 H56C 0.9600 .
C57 H57A 0.9700 .
C57 H57B 0.9700 .

loop_
_geom_torsion_atom_site_label_1
_geom_torsion_atom_site_label_2
_geom_torsion_atom_site_label_3
_geom_torsion_atom_site_label_4
_geom_torsion
_geom_torsion_site_symmetry_1
_geom_torsion_site_symmetry_4
C49 C50 C51 C52 178.9(9) . .
C55 C50 C51 C52 0.0 . .
C50 C51 C52 C53 0.0 . .
C51 C52 C53 C54 0.0 . .
C52 C53 C54 C55 0.0 . .
C53 C54 C55 C50 0.0 . .
C49 C50 C55 C54 -179.2(7) . .
C51 C50 C55 C54 0.0 . .
O2 Cd1 O3 C14 -127.2(4) 4_565 .
O6 Cd1 O3 C14 47.8(4) . .
N1 Cd1 O3 C14 -36.6(4) . .
O5 Cd1 O3 C14 102.7(4) . .
O7 Cd1 O3 C14 134.1(5) 2_656 .
Cd2 Cd1 O3 C14 142.4(4) 3_556 .
O2 Cd1 O3 Cd2 106.1(2) 4_565 .
O6 Cd1 O3 Cd2 -78.9(2) . .
N1 Cd1 O3 Cd2 -163.3(2) . .
O5 Cd1 O3 Cd2 -24.0(2) . .
O7 Cd1 O3 Cd2 7.4(6) 2_656 .
Cd2 Cd1 O3 Cd2 15.7(3) 3_556 .
O1 Cd2 O3 C14 -103.7(3) 2_546 .
N2 Cd2 O3 C14 75.6(4) 4_465 .
O5 Cd2 O3 C14 168.8(3) 3_556 .
O4 Cd2 O3 C14 -3.1(3) . .
O7 Cd2 O3 C14 -177.6(3) 4_455 .
O8 Cd2 O3 C14 -27.0(5) 4_455 .
Cd1 Cd2 O3 C14 -153.0(3) 3_556 .
O1 Cd2 O3 Cd1 34.5(2) 2_546 .
N2 Cd2 O3 Cd1 -146.2(3) 4_465 .
O5 Cd2 O3 Cd1 -53.1(2) 3_556 .
O4 Cd2 O3 Cd1 135.1(3) . .
O7 Cd2 O3 Cd1 -39.4(4) 4_455 .
O8 Cd2 O3 Cd1 111.2(3) 4_455 .
Cd1 Cd2 O3 Cd1 -14.8(2) 3_556 .
O1 Cd2 O4 C14 87.7(4) 2_546 .
N2 Cd2 O4 C14 -102.7(4) 4_465 .
O5 Cd2 O4 C14 -7.9(5) 3_556 .
O7 Cd2 O4 C14 177.3(3) 4_455 .
O8 Cd2 O4 C14 172.0(4) 4_455 .
O3 Cd2 O4 C14 3.2(3) . .
Cd1 Cd2 O4 C14 67.2(4) 3_556 .
O2 Cd1 O5 C35 157.9(3) 4_565 .
O6 Cd1 O5 C35 -6.8(3) . .
O3 Cd1 O5 C35 -94.8(3) . .
N1 Cd1 O5 C35 32.5(4) . .
O7 Cd1 O5 C35 95.6(3) 2_656 .
Cd2 Cd1 O5 C35 142.2(4) 3_556 .
O2 Cd1 O5 Cd2 15.7(2) 4_565 3_556
O6 Cd1 O5 Cd2 -149.1(2) . 3_556
O3 Cd1 O5 Cd2 122.95(13) . 3_556
N1 Cd1 O5 Cd2 -109.72(19) . 3_556
O7 Cd1 O5 Cd2 -46.65(12) 2_656 3_556
O2 Cd1 O6 C35 -100.7(8) 4_565 .
O3 Cd1 O6 C35 102.5(4) . .
N1 Cd1 O6 C35 -144.4(4) . .
O5 Cd1 O6 C35 6.8(3) . .
O7 Cd1 O6 C35 -58.7(4) 2_656 .
Cd2 Cd1 O6 C35 -13.8(4) 3_556 .
O2 Cd1 N1 C12 164.1(5) 4_565 .
O6 Cd1 N1 C12 -24.5(5) . .
O3 Cd1 N1 C12 64.7(5) . .
O5 Cd1 N1 C12 -55.9(5) . .
O7 Cd1 N1 C12 -112.3(5) 2_656 .
Cd2 Cd1 N1 C12 -114.1(5) 3_556 .
O2 Cd1 N1 C11 -24.1(5) 4_565 .
O6 Cd1 N1 C11 147.2(5) . .
O3 Cd1 N1 C11 -123.6(5) . .
O5 Cd1 N1 C11 115.8(5) . .
O7 Cd1 N1 C11 59.4(5) 2_656 .
Cd2 Cd1 N1 C11 57.6(5) 3_556 .
C5 N2 C1 C2 -1.6(16) . .
Cd2 N2 C1 C2 171.7(9) 4_666 .
N2 C1 C2 C3 3(2) . .
C1 C2 C3 C4 -0.4(17) . .
C1 C2 C3 C6 175.9(11) . .
C2 C3 C4 C5 -3.4(14) . .
C6 C3 C4 C5 -179.6(9) . .
C1 N2 C5 C4 -2.5(13) . .
Cd2 N2 C5 C4 -175.6(7) 4_666 .
C3 C4 C5 N2 5.1(14) . .
C2 C3 C6 C7 -46.0(13) . .
C4 C3 C6 C7 130.1(10) . .
C3 C6 C7 C8 -62.8(11) . .
C6 C7 C8 C9 -87.7(10) . .
C7 C8 C9 C13 -98.0(10) . .
C7 C8 C9 C10 80.9(11) . .
C13 C9 C10 C11 1.8(12) . .
C8 C9 C10 C11 -177.2(8) . .
C12 N1 C11 C10 0.9(10) . .
Cd1 N1 C11 C10 -171.2(6) . .
C9 C10 C11 N1 -3.1(12) . .
C11 N1 C12 C13 2.6(10) . .
Cd1 N1 C12 C13 174.6(5) . .
N1 C12 C13 C9 -3.8(11) . .
C10 C9 C13 C12 1.4(12) . .
C8 C9 C13 C12 -179.5(8) . .
Cd2 O4 C14 O3 -5.9(6) . .
Cd2 O4 C14 C15 170.8(5) . .
Cd1 O3 C14 O4 -139.4(5) . .
Cd2 O3 C14 O4 5.5(6) . .
Cd1 O3 C14 C15 43.9(7) . .
Cd2 O3 C14 C15 -171.2(5) . .
O4 C14 C15 C16 43.8(10) . .
O3 C14 C15 C16 -139.3(7) . .
O4 C14 C15 C18 -130.7(7) . .
O3 C14 C15 C18 46.1(9) . .
C19 N4 C16 C15 1.1(8) . .
B1 N4 C16 C15 -179.8(8) . .
C19 N4 C16 C17 178.0(8) . .
B1 N4 C16 C17 -3.0(13) . .
C18 C15 C16 N4 -1.2(8) . .
C14 C15 C16 N4 -176.6(6) . .
C18 C15 C16 C17 -177.9(8) . .
C14 C15 C16 C17 6.7(13) . .
C16 C15 C18 C19 0.8(7) . .
C14 C15 C18 C19 176.2(6) . .
C16 C15 C18 C20 -177.5(6) . .
C14 C15 C18 C20 -2.2(10) . .
C16 N4 C19 C18 -0.6(8) . .
B1 N4 C19 C18 -179.6(7) . .
C16 N4 C19 C21 177.6(6) . .
B1 N4 C19 C21 -1.5(11) . .
C15 C18 C19 N4 -0.2(7) . .
C20 C18 C19 N4 178.1(6) . .
C15 C18 C19 C21 -178.1(6) . .
C20 C18 C19 C21 0.2(11) . .
N4 C19 C21 C28 0.1(9) . .
C18 C19 C21 C28 177.8(6) . .
N4 C19 C21 C22 -177.9(7) . .
C18 C19 C21 C22 -0.2(11) . .
C28 C21 C22 C23 -76.7(9) . .
C19 C21 C22 C23 101.2(8) . .
C28 C21 C22 C27 103.2(8) . .
C19 C21 C22 C27 -78.9(9) . .
C27 C22 C23 C24 -0.3(14) . .
C21 C22 C23 C24 179.6(9) . .
C22 C23 C24 C25 -2.4(18) . .
C23 C24 C25 C26 3(2) . .
C24 C25 C26 C27 -1(2) . .
C25 C26 C27 C22 -2.0(17) . .
C23 C22 C27 C26 2.6(14) . .
C21 C22 C27 C26 -177.3(9) . .
C32 N3 C28 C29 2.5(8) . .
B1 N3 C28 C29 -176.2(7) . .
C32 N3 C28 C21 -178.6(6) . .
B1 N3 C28 C21 2.8(11) . .
C19 C21 C28 N3 -0.7(9) . .
C22 C21 C28 N3 177.2(7) . .
C19 C21 C28 C29 178.0(6) . .
C22 C21 C28 C29 -4.1(11) . .
N3 C28 C29 C31 -1.6(7) . .
C21 C28 C29 C31 179.5(6) . .
N3 C28 C29 C30 177.1(7) . .
C21 C28 C29 C30 -1.8(11) . .
C28 C29 C31 C32 0.3(7) . .
C30 C29 C31 C32 -178.4(7) . .
C28 C29 C31 C34 -178.6(6) . .
C30 C29 C31 C34 2.6(11) . .
C28 N3 C32 C31 -2.3(9) . .
B1 N3 C32 C31 176.3(8) . .
C28 N3 C32 C33 -179.1(8) . .
B1 N3 C32 C33 -0.5(14) . .
C29 C31 C32 N3 1.2(9) . .
C34 C31 C32 N3 -179.8(6) . .
C29 C31 C32 C33 177.9(9) . .
C34 C31 C32 C33 -3.2(13) . .
Cd2 O1 C34 O2 78.3(8) 2_556 .
Cd2 O1 C34 C31 -102.2(6) 2_556 .
Cd1 O2 C34 O1 -0.1(7) 4_566 .
Cd1 O2 C34 C31 -179.5(4) 4_566 .
C29 C31 C34 O1 -5.8(10) . .
C32 C31 C34 O1 175.5(7) . .
C29 C31 C34 O2 173.7(6) . .
C32 C31 C34 O2 -5.1(10) . .
Cd2 O5 C35 O6 97.8(7) 3_556 .
Cd1 O5 C35 O6 11.8(5) . .
Cd2 O5 C35 C36 -81.6(7) 3_556 .
Cd1 O5 C35 C36 -167.6(5) . .
Cd1 O6 C35 O5 -12.8(6) . .
Cd1 O6 C35 C36 166.6(4) . .
O5 C35 C36 C39 -19.7(9) . .
O6 C35 C36 C39 160.9(6) . .
O5 C35 C36 C37 156.4(6) . .
O6 C35 C36 C37 -23.0(9) . .
C41 N5 C37 C36 -0.3(8) . .
B2 N5 C37 C36 178.5(8) . .
C41 N5 C37 C38 -177.6(8) . .
B2 N5 C37 C38 1.3(14) . .
C39 C36 C37 N5 -0.7(8) . .
C35 C36 C37 N5 -177.4(6) . .
C39 C36 C37 C38 176.5(8) . .
C35 C36 C37 C38 -0.2(12) . .
C37 C36 C39 C41 1.4(7) . .
C35 C36 C39 C41 178.0(6) . .
C37 C36 C39 C40 -177.6(6) . .
C35 C36 C39 C40 -1.0(10) . .
C36 C39 C41 N5 -1.6(7) . .
C40 C39 C41 N5 177.4(6) . .
C36 C39 C41 C49 179.3(7) . .
C40 C39 C41 C49 -1.7(11) . .
C37 N5 C41 C39 1.2(8) . .
B2 N5 C41 C39 -177.7(7) . .
C37 N5 C41 C49 -179.7(7) . .
B2 N5 C41 C49 1.4(11) . .
C43 N6 C42 C47 -0.2(8) . .
B2 N6 C42 C47 179.4(7) . .
C43 N6 C42 C49 176.1(7) . .
B2 N6 C42 C49 -4.3(11) . .
C42 N6 C43 C45 -0.7(8) . .
B2 N6 C43 C45 179.7(7) . .
C42 N6 C43 C44 179.7(7) . .
B2 N6 C43 C44 0.1(13) . .
N6 C43 C45 C47 1.3(7) . .
C44 C43 C45 C47 -179.1(7) . .
N6 C43 C45 C46 -176.1(6) . .
C44 C43 C45 C46 3.4(11) . .
Cd2 O8 C46 O7 -0.8(6) 4_656 .
Cd2 O8 C46 C45 177.4(5) 4_656 .
Cd2 O7 C46 O8 0.9(6) 4_656 .
Cd1 O7 C46 O8 -87.9(6) 2_646 .
Cd2 O7 C46 C45 -177.4(5) 4_656 .
Cd1 O7 C46 C45 93.9(6) 2_646 .
C43 C45 C46 O8 32.2(9) . .
C47 C45 C46 O8 -144.9(6) . .
C43 C45 C46 O7 -149.5(6) . .
C47 C45 C46 O7 33.4(9) . .
N6 C42 C47 C45 1.0(7) . .
C49 C42 C47 C45 -175.0(7) . .
N6 C42 C47 C48 179.7(6) . .
C49 C42 C47 C48 3.8(12) . .
C43 C45 C47 C42 -1.4(7) . .
C46 C45 C47 C42 176.1(6) . .
C43 C45 C47 C48 179.8(7) . .
C46 C45 C47 C48 -2.7(10) . .
C51 C50 C49 C41 -83.8(11) . .
C55 C50 C49 C41 95.2(9) . .
C51 C50 C49 C42 82.0(11) . .
C55 C50 C49 C42 -99.0(9) . .
C39 C41 C49 C50 -15.0(13) . .
N5 C41 C49 C50 166.1(9) . .
C39 C41 C49 C42 178.6(6) . .
N5 C41 C49 C42 -0.3(11) . .
C47 C42 C49 C50 10.5(14) . .
N6 C42 C49 C50 -164.9(9) . .
C47 C42 C49 C41 177.2(7) . .
N6 C42 C49 C41 1.7(11) . .
C16 N4 B1 F1 -51.9(12) . .
C19 N4 B1 F1 127.0(7) . .
C16 N4 B1 F2 64.7(10) . .
C19 N4 B1 F2 -116.4(7) . .
C16 N4 B1 N3 -175.9(7) . .
C19 N4 B1 N3 3.0(12) . .
C32 N3 B1 F1 54.5(12) . .
C28 N3 B1 F1 -127.1(7) . .
C32 N3 B1 F2 -62.8(10) . .
C28 N3 B1 F2 115.7(7) . .
C32 N3 B1 N4 178.0(7) . .
C28 N3 B1 N4 -3.6(11) . .
C43 N6 B2 F3 56.7(13) . .
C42 N6 B2 F3 -122.9(9) . .
C43 N6 B2 F4 -50.6(12) . .
C42 N6 B2 F4 129.9(9) . .
C43 N6 B2 N5 -175.6(7) . .
C42 N6 B2 N5 4.9(12) . .
C37 N5 B2 F3 -54.3(14) . .
C41 N5 B2 F3 124.4(10) . .
C37 N5 B2 F4 52.7(12) . .
C41 N5 B2 F4 -128.6(9) . .
C37 N5 B2 N6 177.9(8) . .
C41 N5 B2 N6 -3.4(12) . .

loop_
_platon_squeeze_void_nr
_platon_squeeze_void_average_x
_platon_squeeze_void_average_y
_platon_squeeze_void_average_z
_platon_squeeze_void_volume
_platon_squeeze_void_count_electrons
1 0.000 0.000 0.000 260.0 41.1
2 0.000 0.500 0.500 260.0 40.8
